data_1551456
loop_
_publ_author_name
'Sihai Yang'
'Anibal J. Ramirez-Cuesta'
'Ruth Newby'
'Victoria Garcia-Sakai'
'Pascal Manuel'
'Samantha K. Callear'
'Stuart I. Campbell'
'Chiu C. Tang'
'Martin Schroder'

_publ_section_title
;
 Supramolecular binding and separation of hydrocarbons within a
 functionalized porous metal-organic framework
;
_journal_name_full 'Nature Chemistry'
_journal_page_first 121
_journal_page_last 129
_journal_paper_doi 10.1038/nchem.2114
_journal_volume 7
_journal_year 2015
_chemical_formula_sum 'C19.6 H8 Al2 D7.2 O10'
_chemical_formula_weight 471.94
_chemical_name_mineral 'NOTT-300 C2D4'
_space_group_IT_number 98
_space_group_name_Hall 'I 4bw 2bw'
_space_group_name_H-M_alt 'I 41 2 2'
_symmetry_space_group_name_H-M 'I 41 2 2'
_cell_angle_alpha 90
_cell_angle_beta 90
_cell_angle_gamma 90
_cell_formula_units_Z 4
_cell_length_a 14.794232(96)
_cell_length_b 14.794232(96)
_cell_length_c 11.77851(18)
_cell_volume 2577.95(5)
_diffrn_ambient_temperature 10
_diffrn_radiation_probe neutron
_diffrn_radiation_type ToF
_pd_proc_ls_prof_R_factor 0.015
_pd_proc_ls_prof_wR_factor 0.016
_refine_ls_goodness_of_fit_ref 3.83
_refine_ls_R_I_factor 0.015
_cod_data_source_file nchem.2114-s5.cif
_cod_data_source_block 4
_cod_original_cell_volume 2577.954(52)
_cod_original_sg_symbol_H-M I4122
_cod_database_code 1551456

loop_
_symmetry_equiv_pos_as_xyz
'x, y, z '
'-x+1/2, y, -z-1/4 '
'-y, -x, -z '
'-y, x+1/2, z+1/4 '
'y+1/2, -x, z-1/4 '
'y+1/2, x+1/2, -z+1/2 '
'x, -y+1/2, -z+1/4 '
'-x+1/2, -y+1/2, z+1/2 '
'x+1/2, y+1/2, z+1/2 '
'-x, y+1/2, -z+1/4 '
'-y+1/2, -x+1/2, -z+1/2 '
'-y+1/2, x, z-1/4 '
'y, -x+1/2, z+1/4 '
'y, x, -z '
'x+1/2, -y, -z-1/4 '
'-x, -y, z '

loop_
_atom_site_label
_atom_site_type_symbol
_atom_site_fract_x
_atom_site_fract_y
_atom_site_fract_z
_atom_site_occupancy
_atom_site_B_iso_or_equiv
Al Al 0.69440(43) 0.30560(43) 0.5 1 0.50(28)
O1 O 0.75598(39) 0.25 0.625 1 2.57(11)
O2 O 0.62528(56) 0.38097(65) 0.60004(45) 1 2.57(11)
O3 O 0.60840(61) 0.28741(41) 0.73855(57) 1 2.57(11)
C1 C 0.59430(43) 0.36287(35) 0.69553(34) 1 1.182(74)
C2 C 0.54174(16) 0.42975(12) 0.75669(30) 1 1.182(74)
C3 C 0.5 0.5 0.69743(35) 1 1.182(74)
C4 C 0.54174(16) 0.42975(12) 0.87521(23) 1 1.182(74)
C5 C 0.5 0.5 0.93446(22) 1 1.182(74)
H1 H 0.81682(88) 0.25 0.625 1 2.57(11)
H3 H 0.5 0.5 0.60828(60) 1 1.182(74)
H4 H 0.57314(32) 0.37691(34) 0.91978(33) 1 1.182(74)
C6a C 0.01118(43) 0.23260(75) 0.6447(11) 0.2847(24) 5.87(35)
D6a D 0.01066(64) 0.20654(93) 0.7310(12) 0.2847(24) 5.87(35)
D6b D -0.05088(52) 0.25780(98) 0.6068(13) 0.2847(24) 5.87(35)
C6b C 0.08830(52) 0.2338(11) 0.5852(13) 0.2847(24) 5.87(35)
D6c D 0.08886(87) 0.2601(14) 0.4990(13) 0.2847(24) 5.87(35)
D6d D 0.15038(49) 0.2087(15) 0.6232(16) 0.2847(24) 5.87(35)
C7a C 0.0454(14) 0.3510(10) 0.2647(26) 0.1705(24) 4.51(51)
D7a D 0.0251(12) 0.42078(98) 0.2785(23) 0.1705(24) 4.51(51)
D7b D -0.0045(16) 0.2972(10) 0.2690(32) 0.1705(24) 4.51(51)
C7b C 0.1319(15) 0.3314(14) 0.2422(34) 0.1705(24) 4.51(51)
D7c D 0.1522(20) 0.2617(15) 0.2280(43) 0.1705(24) 4.51(51)
D7d D 0.1818(14) 0.3853(17) 0.2377(38) 0.1705(24) 4.51(51)
